data_4088839
loop_
_publ_author_name
'Walewska, Ma\/lgorzata'
'Hlina, Johann'
'Baumgartner, Judith'
'M\"uller, Thomas'
'Marschner, Christoph'

_publ_section_title
;
 Basic Reactivity Pattern of a Cyclic Disilylated Germylene.
;
_journal_issue 16
_journal_name_full Organometallics
_journal_page_first 2728
_journal_page_last 2737
_journal_paper_doi 10.1021/acs.organomet.6b00482
_journal_volume 35
_journal_year 2016
_chemical_formula_sum 'C16 H48 Cl2 Ge Si8'
_chemical_formula_weight 608.75
_space_group_IT_number 15
_space_group_name_Hall '-C 2yc'
_space_group_name_H-M_alt 'C 1 2/c 1'
_symmetry_cell_setting monoclinic
_symmetry_space_group_name_H-M 'C 1 2/c 1'
_atom_sites_solution_hydrogens geom
_atom_sites_solution_primary direct
_atom_sites_solution_secondary difmap
_audit_creation_method SHELXL-97
_cell_angle_alpha 90.00
_cell_angle_beta 94.35(4)
_cell_angle_gamma 90.00
_cell_formula_units_Z 4
_cell_length_a 16.264(6)
_cell_length_b 9.2473(18)
_cell_length_c 22.334(4)
_cell_measurement_reflns_used 4344
_cell_measurement_temperature 100(2)
_cell_measurement_theta_max 52.277
_cell_measurement_theta_min 5.027
_cell_volume 3349.3(15)
_computing_cell_refinement 'Bruker XSCANS'
_computing_data_collection 'Bruker XSCANS'
_computing_data_reduction 'Bruker SHELXTL'
_computing_molecular_graphics 'Bruker SHELXTL'
_computing_publication_material 'Bruker SHELXTL'
_computing_structure_refinement 'SHELXL-97 (Sheldrick, 1997)'
_computing_structure_solution 'SHELXS-97 (Sheldrick, 1990)'
_diffrn_ambient_temperature 100(2)
_diffrn_measured_fraction_theta_full 0.980
_diffrn_measured_fraction_theta_max 0.980
_diffrn_measurement_device_type 'SMART APEX'
_diffrn_measurement_method '\w scans'
_diffrn_radiation_monochromator graphite
_diffrn_radiation_source 'fine-focus sealed tube'
_diffrn_radiation_type MoK\a
_diffrn_radiation_wavelength 0.71073
_diffrn_reflns_av_R_equivalents 0.0332
_diffrn_reflns_av_sigmaI/netI 0.0370
_diffrn_reflns_limit_h_max 20
_diffrn_reflns_limit_h_min -18
_diffrn_reflns_limit_k_max 11
_diffrn_reflns_limit_k_min -9
_diffrn_reflns_limit_l_max 27
_diffrn_reflns_limit_l_min -27
_diffrn_reflns_number 9426
_diffrn_reflns_theta_full 26.40
_diffrn_reflns_theta_max 26.40
_diffrn_reflns_theta_min 1.83
_exptl_absorpt_coefficient_mu 1.365
_exptl_absorpt_correction_T_max 0.8112
_exptl_absorpt_correction_T_min 0.6393
_exptl_absorpt_correction_type multi-scan
_exptl_absorpt_process_details SADABS
_exptl_crystal_colour yellow
_exptl_crystal_density_diffrn 1.207
_exptl_crystal_density_method 'not measured'
_exptl_crystal_description plates
_exptl_crystal_F_000 1288
_exptl_crystal_size_max 0.36
_exptl_crystal_size_mid 0.28
_exptl_crystal_size_min 0.16
_refine_diff_density_max 0.657
_refine_diff_density_min -0.230
_refine_diff_density_rms 0.084
_refine_ls_extinction_method none
_refine_ls_goodness_of_fit_ref 1.070
_refine_ls_hydrogen_treatment constr
_refine_ls_matrix_type full
_refine_ls_number_parameters 131
_refine_ls_number_reflns 3361
_refine_ls_number_restraints 0
_refine_ls_restrained_S_all 1.070
_refine_ls_R_factor_all 0.0465
_refine_ls_R_factor_gt 0.0398
_refine_ls_shift/su_max 0.001
_refine_ls_shift/su_mean 0.000
_refine_ls_structure_factor_coef Fsqd
_refine_ls_weighting_details 'calc w=1/[\s^2^(Fo^2^)+(0.0571P)^2^+0.8481P] where P=(Fo^2^+2Fc^2^)/3'
_refine_ls_weighting_scheme calc
_refine_ls_wR_factor_gt 0.0999
_refine_ls_wR_factor_ref 0.1029
_reflns_number_gt 2896
_reflns_number_total 3361
_reflns_threshold_expression >2sigma(I)
_cod_data_source_file om6b00482_si_002.cif
_cod_data_source_block 14_883j
_cod_original_sg_symbol_H-M C2/c
_cod_database_code 4088839

loop_
_symmetry_equiv_pos_as_xyz
'x, y, z'
'-x, y, -z+1/2'
'x+1/2, y+1/2, z'
'-x+1/2, y+1/2, -z+1/2'
'-x, -y, -z'
'x, -y, z-1/2'
'-x+1/2, -y+1/2, -z'
'x+1/2, -y+1/2, z-1/2'

loop_
_atom_site_label
_atom_site_type_symbol
_atom_site_fract_x
_atom_site_fract_y
_atom_site_fract_z
_atom_site_U_iso_or_equiv
_atom_site_adp_type
_atom_site_occupancy
_atom_site_symmetry_multiplicity
_atom_site_calc_flag
_atom_site_refinement_flags
Ge1 Ge 1.0000 0.11063(4) 0.2500 0.03650(14) Uani 1 2 d S
Cl1 Cl 1.10372(5) -0.04195(9) 0.25329(3) 0.0580(2) Uani 1 1 d .
Si1 Si 0.99900(4) 0.24956(8) 0.15985(3) 0.03586(18) Uani 1 1 d .
Si2 Si 1.02012(5) 0.48307(8) 0.20059(3) 0.0415(2) Uani 1 1 d .
Si5 Si 0.86757(5) 0.22640(9) 0.10993(4) 0.0500(2) Uani 1 1 d .
Si6 Si 1.10418(5) 0.16987(9) 0.10210(3) 0.0489(2) Uani 1 1 d .
C1 C 0.9598(2) 0.6221(3) 0.15417(15) 0.0631(9) Uani 1 1 d .
H1A H 0.9721 0.7187 0.1706 0.095 Uiso 1 1 calc R
H1B H 0.9007 0.6025 0.1551 0.095 Uiso 1 1 calc R
H1C H 0.9752 0.6177 0.1126 0.095 Uiso 1 1 calc R
C2 C 1.1311(2) 0.5360(4) 0.20158(16) 0.0660(9) Uani 1 1 d .
H2A H 1.1474 0.5416 0.1603 0.099 Uiso 1 1 calc R
H2B H 1.1650 0.4636 0.2239 0.099 Uiso 1 1 calc R
H2C H 1.1390 0.6305 0.2210 0.099 Uiso 1 1 calc R
C5 C 0.8450(2) 0.0359(4) 0.08646(14) 0.0660(9) Uani 1 1 d .
H5A H 0.7899 0.0307 0.0655 0.099 Uiso 1 1 calc R
H5B H 0.8472 -0.0264 0.1220 0.099 Uiso 1 1 calc R
H5C H 0.8861 0.0035 0.0595 0.099 Uiso 1 1 calc R
C6 C 0.8610(3) 0.3449(4) 0.04171(16) 0.0803(12) Uani 1 1 d .
H6A H 0.9038 0.3167 0.0154 0.120 Uiso 1 1 calc R
H6B H 0.8691 0.4460 0.0539 0.120 Uiso 1 1 calc R
H6C H 0.8066 0.3340 0.0202 0.120 Uiso 1 1 calc R
C7 C 0.78922(19) 0.2879(4) 0.16103(17) 0.0718(10) Uani 1 1 d .
H7A H 0.7343 0.2840 0.1398 0.108 Uiso 1 1 calc R
H7B H 0.8014 0.3874 0.1739 0.108 Uiso 1 1 calc R
H7C H 0.7907 0.2245 0.1963 0.108 Uiso 1 1 calc R
C8 C 1.1013(3) 0.2847(4) 0.03337(16) 0.0851(12) Uani 1 1 d .
H8A H 1.1104 0.3860 0.0449 0.128 Uiso 1 1 calc R
H8B H 1.0473 0.2751 0.0110 0.128 Uiso 1 1 calc R
H8C H 1.1445 0.2534 0.0080 0.128 Uiso 1 1 calc R
C9 C 1.0851(2) -0.0241(3) 0.08111(14) 0.0636(9) Uani 1 1 d .
H9A H 1.1302 -0.0595 0.0584 0.095 Uiso 1 1 calc R
H9B H 1.0329 -0.0321 0.0564 0.095 Uiso 1 1 calc R
H9C H 1.0822 -0.0821 0.1176 0.095 Uiso 1 1 calc R
C10 C 1.20826(19) 0.1878(4) 0.14196(17) 0.0699(9) Uani 1 1 d .
H10A H 1.2500 0.1543 0.1158 0.105 Uiso 1 1 calc R
H10B H 1.2111 0.1291 0.1786 0.105 Uiso 1 1 calc R
H10C H 1.2185 0.2893 0.1525 0.105 Uiso 1 1 calc R

loop_
_atom_site_aniso_label
_atom_site_aniso_U_11
_atom_site_aniso_U_22
_atom_site_aniso_U_33
_atom_site_aniso_U_23
_atom_site_aniso_U_13
_atom_site_aniso_U_12
Ge1 0.0459(2) 0.0271(2) 0.0366(2) 0.000 0.00378(15) 0.000
Cl1 0.0727(5) 0.0483(5) 0.0533(4) 0.0018(3) 0.0065(3) 0.0241(4)
Si1 0.0371(4) 0.0317(4) 0.0388(4) 0.0029(3) 0.0029(3) -0.0008(3)
Si2 0.0440(4) 0.0296(4) 0.0514(4) 0.0024(3) 0.0075(3) -0.0028(3)
Si5 0.0452(5) 0.0446(5) 0.0579(5) 0.0109(4) -0.0104(3) -0.0068(3)
Si6 0.0558(5) 0.0440(5) 0.0486(4) 0.0038(3) 0.0153(3) 0.0040(4)
C1 0.081(2) 0.0417(19) 0.0664(19) 0.0110(14) 0.0068(17) 0.0097(16)
C2 0.0584(19) 0.057(2) 0.085(2) -0.0132(17) 0.0194(17) -0.0245(16)
C5 0.077(2) 0.056(2) 0.0617(18) 0.0025(15) -0.0180(16) -0.0179(18)
C6 0.085(3) 0.077(3) 0.074(2) 0.0315(19) -0.0273(19) -0.017(2)
C7 0.0419(17) 0.060(2) 0.114(3) 0.011(2) 0.0095(17) 0.0003(15)
C8 0.117(3) 0.073(3) 0.070(2) 0.0230(19) 0.043(2) 0.012(2)
C9 0.083(2) 0.052(2) 0.0569(17) -0.0098(15) 0.0102(16) 0.0094(17)
C10 0.0475(18) 0.063(2) 0.101(3) -0.001(2) 0.0167(17) 0.0020(16)

loop_
_atom_type_symbol
_atom_type_description
_atom_type_scat_dispersion_real
_atom_type_scat_dispersion_imag
_atom_type_scat_source
C C 0.0033 0.0016 'International Tables Vol C Tables 4.2.6.8 and 6.1.1.4'
H H 0.0000 0.0000 'International Tables Vol C Tables 4.2.6.8 and 6.1.1.4'
Cl Cl 0.1484 0.1585 'International Tables Vol C Tables 4.2.6.8 and 6.1.1.4'
Ge Ge 0.1547 1.8001 'International Tables Vol C Tables 4.2.6.8 and 6.1.1.4'
Si Si 0.0817 0.0704 'International Tables Vol C Tables 4.2.6.8 and 6.1.1.4'

loop_
_geom_angle_atom_site_label_1
_geom_angle_atom_site_label_2
_geom_angle_atom_site_label_3
_geom_angle
_geom_angle_site_symmetry_1
_geom_angle_site_symmetry_3
Cl1 Ge1 Cl1 100.05(5) . 2_755
Cl1 Ge1 Si1 109.27(4) . .
Cl1 Ge1 Si1 111.19(4) 2_755 .
Cl1 Ge1 Si1 111.19(4) . 2_755
Cl1 Ge1 Si1 109.27(4) 2_755 2_755
Si1 Ge1 Si1 114.88(4) . 2_755
Si6 Si1 Si5 112.80(5) . .
Si6 Si1 Si2 114.21(4) . .
Si5 Si1 Si2 111.59(4) . .
Si6 Si1 Ge1 109.70(4) . .
Si5 Si1 Ge1 107.43(4) . .
Si2 Si1 Ge1 100.13(3) . .
C2 Si2 C1 106.88(17) . .
C2 Si2 Si2 109.06(12) . 2_755
C1 Si2 Si2 110.32(12) . 2_755
C2 Si2 Si1 110.89(12) . .
C1 Si2 Si1 111.03(12) . .
Si2 Si2 Si1 108.64(3) 2_755 .
C7 Si5 C5 109.34(16) . .
C7 Si5 C6 108.67(19) . .
C5 Si5 C6 109.02(17) . .
C7 Si5 Si1 108.79(12) . .
C5 Si5 Si1 111.86(11) . .
C6 Si5 Si1 109.11(12) . .
C10 Si6 C8 108.0(2) . .
C10 Si6 C9 109.42(17) . .
C8 Si6 C9 110.24(17) . .
C10 Si6 Si1 112.67(12) . .
C8 Si6 Si1 107.50(13) . .
C9 Si6 Si1 108.99(11) . .

loop_
_geom_bond_atom_site_label_1
_geom_bond_atom_site_label_2
_geom_bond_distance
_geom_bond_site_symmetry_2
Ge1 Cl1 2.1961(9) .
Ge1 Cl1 2.1961(9) 2_755
Ge1 Si1 2.3873(8) .
Ge1 Si1 2.3874(8) 2_755
Si1 Si6 2.3384(13) .
Si1 Si5 2.3446(14) .
Si1 Si2 2.3582(11) .
Si2 C2 1.868(3) .
Si2 C1 1.880(3) .
Si2 Si2 2.3490(16) 2_755
Si5 C7 1.863(4) .
Si5 C5 1.866(3) .
Si5 C6 1.873(3) .
Si6 C10 1.859(4) .
Si6 C8 1.864(3) .
Si6 C9 1.874(3) .

loop_
_geom_torsion_atom_site_label_1
_geom_torsion_atom_site_label_2
_geom_torsion_atom_site_label_3
_geom_torsion_atom_site_label_4
_geom_torsion
_geom_torsion_site_symmetry_1
_geom_torsion_site_symmetry_4
Cl1 Ge1 Si1 Si6 2.99(4) . .
Cl1 Ge1 Si1 Si6 -106.51(5) 2_755 .
Si1 Ge1 Si1 Si6 128.74(4) 2_755 .
Cl1 Ge1 Si1 Si5 125.94(4) . .
Cl1 Ge1 Si1 Si5 16.44(5) 2_755 .
Si1 Ge1 Si1 Si5 -108.31(4) 2_755 .
Cl1 Ge1 Si1 Si2 -117.44(4) . .
Cl1 Ge1 Si1 Si2 133.05(4) 2_755 .
Si1 Ge1 Si1 Si2 8.30(2) 2_755 .
Si6 Si1 Si2 C2 -19.41(13) . .
Si5 Si1 Si2 C2 -148.83(13) . .
Ge1 Si1 Si2 C2 97.71(13) . .
Si6 Si1 Si2 C1 99.26(13) . .
Si5 Si1 Si2 C1 -30.16(13) . .
Ge1 Si1 Si2 C1 -143.62(13) . .
Si6 Si1 Si2 Si2 -139.26(5) . 2_755
Si5 Si1 Si2 Si2 91.32(6) . 2_755
Ge1 Si1 Si2 Si2 -22.13(5) . 2_755
Si6 Si1 Si5 C7 178.34(12) . .
Si2 Si1 Si5 C7 -51.50(13) . .
Ge1 Si1 Si5 C7 57.32(13) . .
Si6 Si1 Si5 C5 57.45(13) . .
Si2 Si1 Si5 C5 -172.39(12) . .
Ge1 Si1 Si5 C5 -63.57(13) . .
Si6 Si1 Si5 C6 -63.26(17) . .
Si2 Si1 Si5 C6 66.90(16) . .
Ge1 Si1 Si5 C6 175.72(16) . .
Si5 Si1 Si6 C10 -179.78(13) . .
Si2 Si1 Si6 C10 51.41(14) . .
Ge1 Si1 Si6 C10 -60.06(14) . .
Si5 Si1 Si6 C8 61.35(16) . .
Si2 Si1 Si6 C8 -67.46(16) . .
Ge1 Si1 Si6 C8 -178.93(16) . .
Si5 Si1 Si6 C9 -58.13(12) . .
Si2 Si1 Si6 C9 173.06(11) . .
Ge1 Si1 Si6 C9 61.59(12) . .
